data_7063381
loop_
_publ_author_name
'Vangara, Srinivas'
'Kommu, Nagarjuna'
'Sahoo, Akhila K.'

_publ_section_title
;
 Harnessing triazole--oxadiazole--trinitromethyl moieties in the synthesis
 of insensitive energetic material with enhanced detonation performance
;
_journal_issue 34
_journal_name_full 'New Journal of Chemistry'
_journal_page_first 14860
_journal_page_last 14864
_journal_paper_doi 10.1039/D4NJ03052D
_journal_volume 48
_journal_year 2024
_chemical_formula_sum 'C7 H2 N10 O8'
_chemical_formula_weight 354.19
_space_group_IT_number 4
_space_group_name_Hall 'P 2yb'
_space_group_name_H-M_alt 'P 1 21 1'
_symmetry_cell_setting monoclinic
_symmetry_space_group_name_Hall 'P 2yb'
_symmetry_space_group_name_H-M 'P 1 21 1'
_atom_sites_solution_hydrogens geom
_atom_sites_solution_primary direct
_atom_sites_solution_secondary difmap
_audit_creation_method SHELXL-97
_audit_update_record
;
2024-06-21 deposited with the CCDC.	2024-07-31 downloaded from the CCDC.
;
_cell_angle_alpha 90.00
_cell_angle_beta 108.0300(10)
_cell_angle_gamma 90.00
_cell_formula_units_Z 2
_cell_length_a 8.5672(4)
_cell_length_b 8.6047(3)
_cell_length_c 9.6790(4)
_cell_measurement_reflns_used 7023
_cell_measurement_temperature 295(2)
_cell_measurement_theta_max 26.89
_cell_measurement_theta_min 2.50
_cell_volume 678.48(5)
_computing_cell_refinement 'Bruker SAINT'
_computing_data_collection 'Bruker APEX2'
_computing_data_reduction 'Bruker SAINT'
_computing_molecular_graphics 'Bruker SHELXTL'
_computing_publication_material 'Bruker SHELXTL'
_computing_structure_refinement 'SHELXL-97 (Sheldrick, 1997)'
_computing_structure_solution 'SHELXS-97 (Sheldrick, 1990)'
_diffrn_ambient_temperature 295(2)
_diffrn_measured_fraction_theta_full ACTA50
_diffrn_measured_fraction_theta_max 0.955
_diffrn_measurement_device_type 'Bruker APEX-II CCD'
_diffrn_measurement_method '\f and \w scans'
_diffrn_radiation_monochromator graphite
_diffrn_radiation_source 'fine-focus sealed tube'
_diffrn_radiation_type MoK\a
_diffrn_radiation_wavelength 0.71073
_diffrn_reflns_av_R_equivalents 0.0366
_diffrn_reflns_av_sigmaI/netI 0.0607
_diffrn_reflns_limit_h_max 11
_diffrn_reflns_limit_h_min -10
_diffrn_reflns_limit_k_max 11
_diffrn_reflns_limit_k_min -11
_diffrn_reflns_limit_l_max 12
_diffrn_reflns_limit_l_min -12
_diffrn_reflns_number 5013
_diffrn_reflns_theta_full 28.30
_diffrn_reflns_theta_max 28.30
_diffrn_reflns_theta_min 3.82
_diffrn_standards_number 0
_exptl_absorpt_coefficient_mu 0.159
_exptl_absorpt_correction_type none
_exptl_crystal_colour yellow
_exptl_crystal_density_diffrn 1.734
_exptl_crystal_density_method 'not measured'
_exptl_crystal_description plate
_exptl_crystal_F_000 356
_refine_diff_density_max 0.495
_refine_diff_density_min -0.473
_refine_diff_density_rms 0.060
_refine_ls_abs_structure_details 'Flack H D (1983), Acta Cryst. A39, 876-881'
_refine_ls_abs_structure_Flack 1(3)
_refine_ls_extinction_method none
_refine_ls_goodness_of_fit_ref 1.056
_refine_ls_hydrogen_treatment mixed
_refine_ls_matrix_type full
_refine_ls_number_parameters 226
_refine_ls_number_reflns 2993
_refine_ls_number_restraints 1
_refine_ls_restrained_S_all 1.056
_refine_ls_R_factor_all 0.0911
_refine_ls_R_factor_gt 0.0751
_refine_ls_shift/su_max 0.000
_refine_ls_shift/su_mean 0.000
_refine_ls_structure_factor_coef Fsqd
_refine_ls_weighting_details 'calc w=1/[\s^2^(Fo^2^)+(0.1439P)^2^+0.1985P] where P=(Fo^2^+2Fc^2^)/3'
_refine_ls_weighting_scheme calc
_refine_ls_wR_factor_gt 0.2126
_refine_ls_wR_factor_ref 0.2313
_reflns_number_gt 2388
_reflns_number_total 2993
_reflns_threshold_expression >2sigma(I)
_cod_data_source_file d4nj03052d2.cif
_cod_data_source_block mo_aks_28072020_vs_2_0m_a
_cod_depositor_comments 'Adding full bibliography for 7063381.cif.'
_cod_original_sg_symbol_H-M 'P 21'
_cod_database_code 7063381

loop_
_symmetry_equiv_pos_as_xyz
'x, y, z'
'-x, y+1/2, -z'

loop_
_atom_site_label
_atom_site_type_symbol
_atom_site_fract_x
_atom_site_fract_y
_atom_site_fract_z
_atom_site_U_iso_or_equiv
_atom_site_adp_type
_atom_site_occupancy
_atom_site_symmetry_multiplicity
_atom_site_calc_flag
_atom_site_refinement_flags
_atom_site_disorder_assembly
_atom_site_disorder_group
N1 N 0.2980(4) 0.6860(4) 0.5259(3) 0.0425(7) Uani 1 1 d . . .
O2 O 0.0117(5) 0.5358(4) 0.0734(3) 0.0682(9) Uani 1 1 d . . .
O3 O 0.4813(5) 0.9378(4) 0.6839(4) 0.0731(10) Uani 1 1 d . . .
N7 N 0.1278(5) 0.7246(4) 0.2206(4) 0.0535(8) Uani 1 1 d . . .
C4 C 0.1075(5) 0.0481(4) 0.4829(4) 0.0485(8) Uani 1 1 d . . .
H1 H 0.0460 -0.0347 0.4996 0.058 Uiso 1 1 calc R . .
O6 O 0.6485(5) 0.5534(5) 0.8721(4) 0.0766(10) Uani 1 1 d . . .
N2 N 0.3644(5) 0.6218(4) 0.6574(4) 0.0493(8) Uani 1 1 d . . .
N3 N 0.3472(5) 0.4691(4) 0.6671(4) 0.0540(9) Uani 1 1 d . . .
N4 N 0.2712(5) 0.1824(4) 0.3951(5) 0.0590(9) Uani 1 1 d . . .
C1 C 0.2400(4) 0.5653(4) 0.4432(4) 0.0409(7) Uani 1 1 d . . .
N8 N 0.3977(5) 0.8843(5) 0.7555(4) 0.0591(9) Uani 1 1 d . . .
O5 O 0.6676(5) 0.7923(6) 0.9447(5) 0.0965(15) Uani 1 1 d . . .
N6 N 0.0863(6) 0.4680(4) 0.2074(4) 0.0632(10) Uani 1 1 d . . .
C7 C 0.4171(5) 0.7120(5) 0.7863(4) 0.0486(9) Uani 1 1 d . . .
N9 N 0.3105(6) 0.6685(5) 0.8865(5) 0.0668(11) Uani 1 1 d . . .
C5 C 0.1527(5) 0.5835(4) 0.2886(4) 0.0425(7) Uani 1 1 d . . .
O8 O 0.1689(5) 0.6510(6) 0.8234(6) 0.0931(14) Uani 1 1 d . . .
O7 O 0.3835(6) 0.6629(7) 1.0133(4) 0.0998(16) Uani 1 1 d . . .
C2 C 0.2683(5) 0.4297(4) 0.5300(4) 0.0452(8) Uani 1 1 d . . .
N5 N 0.1232(6) 0.1968(5) 0.5466(5) 0.0688(11) Uani 1 1 d . . .
O4 O 0.3028(6) 0.9532(5) 0.8040(5) 0.0859(12) Uani 1 1 d . . .
C3 C 0.2210(5) 0.2662(4) 0.4912(5) 0.0467(8) Uani 1 1 d . . .
O1 O 0.1981(7) 0.0502(5) 0.3943(6) 0.1036(16) Uani 1 1 d . . .
N10 N 0.5969(5) 0.6846(6) 0.8762(4) 0.0641(10) Uani 1 1 d . . .
C6 C 0.0404(6) 0.6861(6) 0.0913(5) 0.0623(11) Uani 1 1 d . . .
H2 H 0.0009 0.7581 0.0170 0.075 Uiso 1 1 calc R . .

loop_
_atom_site_aniso_label
_atom_site_aniso_U_11
_atom_site_aniso_U_22
_atom_site_aniso_U_33
_atom_site_aniso_U_23
_atom_site_aniso_U_13
_atom_site_aniso_U_12
N1 0.0454(15) 0.0327(14) 0.0481(16) -0.0021(13) 0.0127(12) 0.0003(12)
O2 0.081(2) 0.050(2) 0.0576(17) -0.0076(15) -0.0028(15) -0.0012(16)
O3 0.088(2) 0.0465(17) 0.082(2) -0.0052(17) 0.0220(19) -0.0188(17)
N7 0.075(2) 0.0347(16) 0.0516(18) 0.0037(14) 0.0211(16) 0.0055(14)
C4 0.060(2) 0.0259(15) 0.067(2) -0.0008(15) 0.0301(18) -0.0143(14)
O6 0.078(2) 0.066(2) 0.076(2) 0.0038(19) 0.0094(17) 0.0158(19)
N2 0.062(2) 0.0342(14) 0.0480(16) -0.0018(14) 0.0113(15) 0.0033(13)
N3 0.074(2) 0.0347(16) 0.054(2) 0.0006(15) 0.0211(17) 0.0009(14)
N4 0.078(2) 0.0317(14) 0.074(2) -0.0042(17) 0.0334(19) -0.0057(16)
C1 0.0438(16) 0.0280(14) 0.0522(18) -0.0022(14) 0.0168(14) -0.0003(13)
N8 0.069(2) 0.0443(18) 0.058(2) -0.0107(16) 0.0110(17) -0.0007(16)
O5 0.069(2) 0.096(3) 0.100(3) -0.030(3) -0.010(2) -0.005(2)
N6 0.081(3) 0.0390(18) 0.055(2) -0.0076(15) -0.0006(18) -0.0036(16)
C7 0.057(2) 0.0427(19) 0.0444(18) -0.0034(15) 0.0134(16) -0.0011(15)
N9 0.076(3) 0.066(2) 0.063(2) -0.001(2) 0.027(2) 0.002(2)
C5 0.0476(18) 0.0306(16) 0.0502(18) -0.0004(14) 0.0166(14) 0.0021(12)
O8 0.072(2) 0.108(4) 0.106(3) -0.028(3) 0.036(2) -0.022(2)
O7 0.111(3) 0.136(5) 0.058(2) 0.010(2) 0.033(2) -0.010(3)
C2 0.054(2) 0.0317(16) 0.051(2) 0.0002(15) 0.0171(15) 0.0020(14)
N5 0.077(3) 0.047(2) 0.092(3) -0.007(2) 0.042(2) -0.0063(19)
O4 0.099(3) 0.061(2) 0.104(3) -0.008(2) 0.041(3) 0.016(2)
C3 0.053(2) 0.0258(15) 0.060(2) 0.0013(14) 0.0151(16) -0.0008(13)
O1 0.117(4) 0.051(2) 0.127(4) 0.000(3) 0.014(3) -0.007(2)
N10 0.060(2) 0.069(2) 0.055(2) 0.0015(19) 0.0063(16) 0.0025(19)
C6 0.081(3) 0.050(2) 0.055(2) 0.005(2) 0.020(2) 0.010(2)

loop_
_atom_type_symbol
_atom_type_description
_atom_type_scat_dispersion_real
_atom_type_scat_dispersion_imag
_atom_type_scat_source
C C 0.0033 0.0016 'International Tables Vol C Tables 4.2.6.8 and 6.1.1.4'
H H 0.0000 0.0000 'International Tables Vol C Tables 4.2.6.8 and 6.1.1.4'
N N 0.0061 0.0033 'International Tables Vol C Tables 4.2.6.8 and 6.1.1.4'
O O 0.0106 0.0060 'International Tables Vol C Tables 4.2.6.8 and 6.1.1.4'

loop_
_geom_angle_atom_site_label_1
_geom_angle_atom_site_label_2
_geom_angle_atom_site_label_3
_geom_angle
_geom_angle_site_symmetry_1
_geom_angle_site_symmetry_3
_geom_angle_publ_flag
C1 N1 N2 102.8(3) . . ?
C6 O2 N6 106.1(3) . . ?
C6 N7 C5 101.4(4) . . ?
O1 C4 N5 106.0(3) . . ?
O1 C4 H1 127.0 . . ?
N5 C4 H1 127.0 . . ?
N3 N2 N1 116.8(3) . . ?
N3 N2 C7 119.4(4) . . ?
N1 N2 C7 122.3(3) . . ?
N2 N3 C2 102.4(4) . . ?
O1 N4 C3 102.5(4) . . ?
N1 C1 C2 109.1(3) . . ?
N1 C1 C5 121.2(3) . . ?
C2 C1 C5 129.6(3) . . ?
O4 N8 O3 127.8(5) . . ?
O4 N8 C7 116.7(4) . . ?
O3 N8 C7 115.5(4) . . ?
C5 N6 O2 103.6(3) . . ?
N2 C7 N8 112.2(3) . . ?
N2 C7 N10 113.9(3) . . ?
N8 C7 N10 107.0(3) . . ?
N2 C7 N9 109.0(3) . . ?
N8 C7 N9 107.8(3) . . ?
N10 C7 N9 106.7(3) . . ?
O8 N9 O7 130.6(5) . . ?
O8 N9 C7 114.2(4) . . ?
O7 N9 C7 115.2(4) . . ?
N6 C5 N7 114.8(3) . . ?
N6 C5 C1 122.2(3) . . ?
N7 C5 C1 122.9(3) . . ?
N3 C2 C1 108.8(3) . . ?
N3 C2 C3 120.6(4) . . ?
C1 C2 C3 130.6(4) . . ?
C3 N5 C4 103.1(4) . . ?
N5 C3 N4 115.5(4) . . ?
N5 C3 C2 120.2(4) . . ?
N4 C3 C2 124.3(4) . . ?
N4 O1 C4 112.8(5) . . ?
O5 N10 O6 127.8(5) . . ?
O5 N10 C7 116.4(4) . . ?
O6 N10 C7 115.8(4) . . ?
N7 C6 O2 114.1(4) . . ?
N7 C6 H2 122.9 . . ?
O2 C6 H2 122.9 . . ?

loop_
_geom_bond_atom_site_label_1
_geom_bond_atom_site_label_2
_geom_bond_distance
_geom_bond_site_symmetry_2
_geom_bond_publ_flag
N1 C1 1.312(5) . ?
N1 N2 1.342(5) . ?
O2 C6 1.318(6) . ?
O2 N6 1.385(5) . ?
O3 N8 1.230(6) . ?
N7 C6 1.287(6) . ?
N7 C5 1.365(5) . ?
C4 O1 1.323(7) . ?
C4 N5 1.409(5) . ?
C4 H1 0.9300 . ?
O6 N10 1.217(6) . ?
N2 N3 1.329(5) . ?
N2 C7 1.419(5) . ?
N3 C2 1.333(5) . ?
N4 O1 1.297(6) . ?
N4 C3 1.348(5) . ?
C1 C2 1.414(5) . ?
C1 C5 1.459(5) . ?
N8 O4 1.212(6) . ?
N8 C7 1.512(6) . ?
O5 N10 1.191(6) . ?
N6 C5 1.285(5) . ?
C7 N10 1.535(6) . ?
C7 N9 1.569(6) . ?
N9 O8 1.187(6) . ?
N9 O7 1.194(6) . ?
C2 C3 1.480(5) . ?
N5 C3 1.275(6) . ?
C6 H2 0.9300 . ?
